data_1548750
loop_
_publ_author_name
'Bugaev, A. L.'
'Guda, Alexander A.'
'Lomachenko, Kirill A.'
'Kamyshova, Elizaveta G.'
'Soldatov, Mikhail A.'
'Kaur, Gurpreet'
'\/Oien-\/Odegaard, Sigurd'
'Braglia, Luca'
'Lazzarini, Andrea'
'Manzoli, Maela'
'Bordiga, Silvia'
'Olsbye, Unni'
'Lillerud, Karl P.'
'Soldatov, Alexander V.'
'Lamberti, Carlo'

_publ_section_title
;
 Operando study of palladium nanoparticles inside UiO-67 MOF for catalytic
 hydrogenation of hydrocarbons.
;
_journal_issue 0
_journal_name_full 'Faraday discussions'
_journal_page_first 287
_journal_page_last 306
_journal_paper_doi 10.1039/c7fd00224f
_journal_volume 208
_journal_year 2018
_chemical_formula_sum 'C79.511 N0 O30.762 Pd0.546 Zr6'
_chemical_formula_weight 2140.5
_space_group_IT_number 225
_space_group_name_Hall '-F 4 2 3'
_space_group_name_H-M_alt 'F m -3 m'
_symmetry_cell_setting cubic
_symmetry_Int_Tables_number 225
_symmetry_space_group_name_Hall '-F 4 2 3'
_symmetry_space_group_name_H-M 'F m -3 m'
_cell_angle_alpha 90
_cell_angle_beta 90
_cell_angle_gamma 90
_cell_formula_units_Z 4
_cell_length_a 26.79861(20)
_cell_length_b 26.79861(20)
_cell_length_c 26.79861(20)
_cell_measurement_temperature 293
_cell_volume 19245.8(2)
_diffrn_ambient_temperature 293
_diffrn_radiation_probe x-ray
_diffrn_radiation_wavelength 0.51353
_exptl_absorpt_coefficient_mu 0.939
_exptl_crystal_density_diffrn 0.7387
_exptl_crystal_F_000 3951
_pd_instr_location ' ?'
_pd_meas_2theta_range_inc 0.006
_pd_meas_2theta_range_max 34.997
_pd_meas_2theta_range_min 0.103
_pd_meas_number_of_points 6000
_pd_proc_2theta_range_inc 0.006
_pd_proc_2theta_range_max 30.995
_pd_proc_2theta_range_min 4.204
_pd_proc_ls_background_function '10 Legendre polynoms'
_pd_proc_ls_pref_orient_corr none
_pd_proc_ls_profile_function Pseudo-Voigt
_pd_proc_ls_prof_R_factor 0.0208
_pd_proc_ls_prof_wR_expected 0.0021
_pd_proc_ls_prof_wR_factor 0.0316
_refine_ls_goodness_of_fit_all 15.28
_refine_ls_number_constraints 7
_refine_ls_number_parameters 45
_refine_ls_number_restraints 0
_refine_ls_R_factor_all 0.0381
_refine_ls_R_factor_gt 0.0378
_refine_ls_shift/su_max 0.0412
_refine_ls_shift/su_mean 0.0078
_refine_ls_weighting_scheme sigma
_refine_ls_wR_factor_all 0.0583
_refine_ls_wR_factor_gt 0.0583
_cod_data_source_file c7fd00224f1.cif
_cod_data_source_block I
_cod_depositor_comments
;
The following automatic conversions were performed:

'_diffrn_radiation_probe' value 'X-ray' changed to 'x-ray' according
to
/home/data/users/saulius/crontab/automatic-downloads/rss-feeds/RSC/lib/dictionaries/cif_core.dic
dictionary named 'cif_core.dic' version 2.4.2 from 2011-04-26.

Automatic conversion script
Id: cif_fix_values 4973 2017-02-22 13:04:09Z antanas 

 Adding full bibliography for 1548750.cif.
;
_cod_original_sg_symbol_Hall '-F 4;2;3'
_cod_original_formula_sum 'C79.511 N0 O30.762 Zr6 Pd0.546'
_cod_database_code 1548750

loop_
_space_group_symop_id
_space_group_symop_operation_xyz
1 x,y,z
2 -x,-y,z
3 -x,y,-z
4 x,-y,-z
5 z,x,y
6 z,-x,-y
7 -z,-x,y
8 -z,x,-y
9 y,z,x
10 -y,z,-x
11 y,-z,-x
12 -y,-z,x
13 y,x,-z
14 -y,-x,-z
15 y,-x,z
16 -y,x,z
17 x,z,-y
18 -x,z,y
19 -x,-z,-y
20 x,-z,y
21 z,y,-x
22 z,-y,x
23 -z,y,x
24 -z,-y,-x
25 -x,-y,-z
26 x,y,-z
27 x,-y,z
28 -x,y,z
29 -z,-x,-y
30 -z,x,y
31 z,x,-y
32 z,-x,y
33 -y,-z,-x
34 y,-z,x
35 -y,z,x
36 y,z,-x
37 -y,-x,z
38 y,x,z
39 -y,x,-z
40 y,-x,-z
41 -x,-z,y
42 x,-z,-y
43 x,z,y
44 -x,z,-y
45 -z,-y,x
46 -z,y,-x
47 z,-y,-x
48 z,y,x
49 x,y+1/2,z+1/2
50 -x,-y+1/2,z+1/2
51 -x,y+1/2,-z+1/2
52 x,-y+1/2,-z+1/2
53 z,x+1/2,y+1/2
54 z,-x+1/2,-y+1/2
55 -z,-x+1/2,y+1/2
56 -z,x+1/2,-y+1/2
57 y,z+1/2,x+1/2
58 -y,z+1/2,-x+1/2
59 y,-z+1/2,-x+1/2
60 -y,-z+1/2,x+1/2
61 y,x+1/2,-z+1/2
62 -y,-x+1/2,-z+1/2
63 y,-x+1/2,z+1/2
64 -y,x+1/2,z+1/2
65 x,z+1/2,-y+1/2
66 -x,z+1/2,y+1/2
67 -x,-z+1/2,-y+1/2
68 x,-z+1/2,y+1/2
69 z,y+1/2,-x+1/2
70 z,-y+1/2,x+1/2
71 -z,y+1/2,x+1/2
72 -z,-y+1/2,-x+1/2
73 -x,-y+1/2,-z+1/2
74 x,y+1/2,-z+1/2
75 x,-y+1/2,z+1/2
76 -x,y+1/2,z+1/2
77 -z,-x+1/2,-y+1/2
78 -z,x+1/2,y+1/2
79 z,x+1/2,-y+1/2
80 z,-x+1/2,y+1/2
81 -y,-z+1/2,-x+1/2
82 y,-z+1/2,x+1/2
83 -y,z+1/2,x+1/2
84 y,z+1/2,-x+1/2
85 -y,-x+1/2,z+1/2
86 y,x+1/2,z+1/2
87 -y,x+1/2,-z+1/2
88 y,-x+1/2,-z+1/2
89 -x,-z+1/2,y+1/2
90 x,-z+1/2,-y+1/2
91 x,z+1/2,y+1/2
92 -x,z+1/2,-y+1/2
93 -z,-y+1/2,x+1/2
94 -z,y+1/2,-x+1/2
95 z,-y+1/2,-x+1/2
96 z,y+1/2,x+1/2
97 x+1/2,y,z+1/2
98 -x+1/2,-y,z+1/2
99 -x+1/2,y,-z+1/2
100 x+1/2,-y,-z+1/2
101 z+1/2,x,y+1/2
102 z+1/2,-x,-y+1/2
103 -z+1/2,-x,y+1/2
104 -z+1/2,x,-y+1/2
105 y+1/2,z,x+1/2
106 -y+1/2,z,-x+1/2
107 y+1/2,-z,-x+1/2
108 -y+1/2,-z,x+1/2
109 y+1/2,x,-z+1/2
110 -y+1/2,-x,-z+1/2
111 y+1/2,-x,z+1/2
112 -y+1/2,x,z+1/2
113 x+1/2,z,-y+1/2
114 -x+1/2,z,y+1/2
115 -x+1/2,-z,-y+1/2
116 x+1/2,-z,y+1/2
117 z+1/2,y,-x+1/2
118 z+1/2,-y,x+1/2
119 -z+1/2,y,x+1/2
120 -z+1/2,-y,-x+1/2
121 -x+1/2,-y,-z+1/2
122 x+1/2,y,-z+1/2
123 x+1/2,-y,z+1/2
124 -x+1/2,y,z+1/2
125 -z+1/2,-x,-y+1/2
126 -z+1/2,x,y+1/2
127 z+1/2,x,-y+1/2
128 z+1/2,-x,y+1/2
129 -y+1/2,-z,-x+1/2
130 y+1/2,-z,x+1/2
131 -y+1/2,z,x+1/2
132 y+1/2,z,-x+1/2
133 -y+1/2,-x,z+1/2
134 y+1/2,x,z+1/2
135 -y+1/2,x,-z+1/2
136 y+1/2,-x,-z+1/2
137 -x+1/2,-z,y+1/2
138 x+1/2,-z,-y+1/2
139 x+1/2,z,y+1/2
140 -x+1/2,z,-y+1/2
141 -z+1/2,-y,x+1/2
142 -z+1/2,y,-x+1/2
143 z+1/2,-y,-x+1/2
144 z+1/2,y,x+1/2
145 x+1/2,y+1/2,z
146 -x+1/2,-y+1/2,z
147 -x+1/2,y+1/2,-z
148 x+1/2,-y+1/2,-z
149 z+1/2,x+1/2,y
150 z+1/2,-x+1/2,-y
151 -z+1/2,-x+1/2,y
152 -z+1/2,x+1/2,-y
153 y+1/2,z+1/2,x
154 -y+1/2,z+1/2,-x
155 y+1/2,-z+1/2,-x
156 -y+1/2,-z+1/2,x
157 y+1/2,x+1/2,-z
158 -y+1/2,-x+1/2,-z
159 y+1/2,-x+1/2,z
160 -y+1/2,x+1/2,z
161 x+1/2,z+1/2,-y
162 -x+1/2,z+1/2,y
163 -x+1/2,-z+1/2,-y
164 x+1/2,-z+1/2,y
165 z+1/2,y+1/2,-x
166 z+1/2,-y+1/2,x
167 -z+1/2,y+1/2,x
168 -z+1/2,-y+1/2,-x
169 -x+1/2,-y+1/2,-z
170 x+1/2,y+1/2,-z
171 x+1/2,-y+1/2,z
172 -x+1/2,y+1/2,z
173 -z+1/2,-x+1/2,-y
174 -z+1/2,x+1/2,y
175 z+1/2,x+1/2,-y
176 z+1/2,-x+1/2,y
177 -y+1/2,-z+1/2,-x
178 y+1/2,-z+1/2,x
179 -y+1/2,z+1/2,x
180 y+1/2,z+1/2,-x
181 -y+1/2,-x+1/2,z
182 y+1/2,x+1/2,z
183 -y+1/2,x+1/2,-z
184 y+1/2,-x+1/2,-z
185 -x+1/2,-z+1/2,y
186 x+1/2,-z+1/2,-y
187 x+1/2,z+1/2,y
188 -x+1/2,z+1/2,-y
189 -z+1/2,-y+1/2,x
190 -z+1/2,y+1/2,-x
191 z+1/2,-y+1/2,-x
192 z+1/2,y+1/2,x

loop_
_atom_site_label
_atom_site_type_symbol
_atom_site_fract_x
_atom_site_fract_y
_atom_site_fract_z
_atom_site_adp_type
_atom_site_U_iso_or_equiv
_atom_site_site_symmetry_multiplicity
_atom_site_occupancy
_atom_site_calc_flag
Zr1 Zr 0.40773(8) 0 0.5 Uiso 0.0095(8) 24 1 d
O1 O 0.3671(2) 0 0.4270(2) Uiso 0.010(3) 96 0.960(13) d
O2 O 0.4539(2) 0.0461(2) 0.5461(2) Uiso 0.027(6) 32 0.96(3) d
C1 C 0.3839(4) 0 0.3839(4) Uiso 0.014(6) 48 0.947(9) d
C2 C 0.3404(5) 0 0.3404(5) Uiso 0.048(7) 48 0.947(9) d
C5 C 0.2714(3) 0 0.2714(3) Uiso 0.043(6) 48 0.947(9) d
C3 C 0.3564(5) 0.0147(10) 0.2933(4) Uani 0.039(12) 192 0.473(4) d
C4 C 0.3192(4) 0.01(12) 0.2549(5) Uani 0.1(4) 192 0.473(4) d
Pd1 Pd 0.3155(15) 0.061(6) 0.1845(15) Uani 0.69(17) 96 0.023(3) d

loop_
_atom_site_aniso_label
_atom_site_aniso_type_symbol
_atom_site_aniso_U_11
_atom_site_aniso_U_22
_atom_site_aniso_U_33
_atom_site_aniso_U_12
_atom_site_aniso_U_13
_atom_site_aniso_U_23
C3 C 0.033(7) 0.05(3) 0.033(7) 0 0 0
C4 C 0.015(7) 0.4(11) 0.015(7) 0 0 0
Pd1 Pd 0.09(4) 1.9(5) 0.09(4) 0 0 0

loop_
_atom_type_symbol
_atom_type_scat_dispersion_real
_atom_type_scat_dispersion_imag
_atom_type_scat_source
C 0.0010 0.0008 'International Tables Vol C tables 4.2.6.8 and 6.1.1.1'
N 0.0024 0.0016 'International Tables Vol C tables 4.2.6.8 and 6.1.1.1'
O 0.0140 0.0070 'International Tables Vol C tables 4.2.6.8 and 6.1.1.1'
Pd -4.1575 0.5667 'International Tables Vol C tables 4.2.6.8 and 6.1.1.1'
Zr -1.9670 0.6570 'International Tables Vol C tables 4.2.6.8 and 6.1.1.1'
